data_4001062
loop_
_publ_author_name
'Bolag, Altan'
'Mamada, Masashi'
'Nishida, Jun-ichi'
'Yamashita, Yoshiro'

_publ_section_title
;
 Field-Effect Transistors Based on Tetraphenyldipyranylidenes and the
 Sulfur Analogues
;
_journal_issue 19
_journal_name_full 'Chemistry of Materials'
_journal_page_first 4350
_journal_paper_doi 10.1021/cm902037w
_journal_volume 21
_journal_year 2009
_chemical_formula_moiety 'C34 H20 F4 O2 '
_chemical_formula_sum 'C34 H20 F4 O2'
_chemical_formula_weight 536.52
_space_group_IT_number 2
_symmetry_cell_setting triclinic
_symmetry_Int_Tables_number 2
_symmetry_space_group_name_Hall '-P 1'
_symmetry_space_group_name_H-M 'P -1'
_cell_angle_alpha 114.383(3)
_cell_angle_beta 92.559(3)
_cell_angle_gamma 91.396(3)
_cell_formula_units_Z 1
_cell_length_a 6.0810(7)
_cell_length_b 9.2666(11)
_cell_length_c 11.8190(14)
_cell_measurement_reflns_used 3556
_cell_measurement_temperature 93.1
_cell_measurement_theta_max 27.5
_cell_measurement_theta_min 3.4
_cell_volume 605.32(12)
_computing_cell_refinement PROCESS-AUTO
_computing_data_collection PROCESS-AUTO
_computing_data_reduction CrystalStructure
_computing_publication_material 'CrystalStructure 3.8'
_computing_structure_refinement SHELXL
_computing_structure_solution SIR2004
_diffrn_detector_area_resol_mean 10.00
_diffrn_measured_fraction_theta_full 0.984
_diffrn_measured_fraction_theta_max 0.984
_diffrn_measurement_device_type 'Rigaku RAXIS-RAPID'
_diffrn_measurement_method \w
_diffrn_radiation_type 'Mo K\a'
_diffrn_radiation_wavelength 0.71075
_diffrn_reflns_av_R_equivalents 0.058
_diffrn_reflns_limit_h_max 7
_diffrn_reflns_limit_h_min -7
_diffrn_reflns_limit_k_max 12
_diffrn_reflns_limit_k_min -11
_diffrn_reflns_limit_l_max 15
_diffrn_reflns_limit_l_min -15
_diffrn_reflns_number 5944
_diffrn_reflns_theta_full 27.48
_diffrn_reflns_theta_max 27.48
_exptl_absorpt_coefficient_mu 0.111
_exptl_absorpt_correction_type none
_exptl_crystal_colour red
_exptl_crystal_density_diffrn 1.472
_exptl_crystal_density_method 'not measured'
_exptl_crystal_description platelet
_exptl_crystal_F_000 276.00
_exptl_crystal_size_max 0.60
_exptl_crystal_size_mid 0.20
_exptl_crystal_size_min 0.10
_refine_diff_density_max 0.34
_refine_diff_density_min -0.33
_refine_ls_extinction_method none
_refine_ls_goodness_of_fit_ref 0.956
_refine_ls_hydrogen_treatment refall
_refine_ls_number_parameters 182
_refine_ls_number_reflns 2734
_refine_ls_R_factor_gt 0.0509
_refine_ls_shift/su_max 0.0000
_refine_ls_structure_factor_coef Fsqd
_refine_ls_weighting_details 'w = 1/[\s^2^(Fo^2^)+(0.0689P)^2^+0.0001P] where P=(Fo^2^+2Fc^2^)/3'
_refine_ls_weighting_scheme calc
_refine_ls_wR_factor_ref 0.1493
_reflns_number_gt 1281
_reflns_number_total 2734
_reflns_threshold_expression F^2^>2.0\s(F^2^)
_cod_data_source_file cm902037w_si_002.cif
_cod_data_source_block '_DIP-F'
_cod_original_formula_sum 'C34 H20 F4 O2 '
_cod_database_code 4001062

loop_
_symmetry_equiv_pos_site_id
_symmetry_equiv_pos_as_xyz
1 +X,+Y,+Z
2 -X,-Y,-Z

loop_
_atom_site_label
_atom_site_type_symbol
_atom_site_fract_x
_atom_site_fract_y
_atom_site_fract_z
_atom_site_U_iso_or_equiv
_atom_site_adp_type
_atom_site_occupancy
_atom_site_symmetry_multiplicity
_atom_site_calc_flag
_atom_site_refinement_flags
F(1) F 0.5341(2) 0.83918(18) 1.05341(15) 0.0385(4) Uani 1.00 1 d .
F(2) F 0.2742(2) -0.29700(17) 0.20158(15) 0.0369(4) Uani 1.00 1 d .
O(1) O -0.0097(2) 0.3578(2) 0.58321(16) 0.0259(4) Uani 1.00 1 d .
C(1) C -0.1328(4) 0.2681(2) 0.4724(2) 0.0227(6) Uani 1.00 1 d .
C(2) C -0.3187(4) 0.3203(2) 0.4404(2) 0.0222(5) Uani 1.00 1 d .
C(3) C -0.4054(4) 0.4715(2) 0.5162(2) 0.0232(6) Uani 1.00 1 d .
C(4) C -0.2687(4) 0.5604(2) 0.6288(2) 0.0240(6) Uani 1.00 1 d .
C(5) C -0.0826(4) 0.5060(2) 0.6579(2) 0.0218(5) Uani 1.00 1 d .
C(6) C -0.0256(4) 0.1211(2) 0.4008(2) 0.0229(5) Uani 1.00 1 d .
C(7) C -0.1333(4) 0.0010(3) 0.2946(2) 0.0277(6) Uani 1.00 1 d .
C(8) C -0.0327(4) -0.1391(3) 0.2276(2) 0.0283(6) Uani 1.00 1 d .
C(9) C 0.1762(4) -0.1586(2) 0.2661(2) 0.0257(6) Uani 1.00 1 d .
C(10) C 0.2908(4) -0.0440(3) 0.3675(2) 0.0284(6) Uani 1.00 1 d .
C(11) C 0.1886(4) 0.0962(3) 0.4345(2) 0.0258(6) Uani 1.00 1 d .
C(12) C 0.0748(4) 0.5896(2) 0.7657(2) 0.0228(6) Uani 1.00 1 d .
C(13) C 0.2644(4) 0.5196(3) 0.7845(2) 0.0271(6) Uani 1.00 1 d .
C(14) C 0.4193(4) 0.6016(3) 0.8818(2) 0.0311(6) Uani 1.00 1 d .
C(15) C 0.3792(4) 0.7552(3) 0.9590(2) 0.0277(6) Uani 1.00 1 d .
C(16) C 0.1948(4) 0.8292(3) 0.9456(2) 0.0332(7) Uani 1.00 1 d .
C(17) C 0.0418(4) 0.7457(3) 0.8491(2) 0.0305(6) Uani 1.00 1 d .
H(1) H -0.3973 0.2547 0.3644 0.027 Uiso 1.00 1 c R
H(2) H -0.3134 0.6615 0.6843 0.029 Uiso 1.00 1 c R
H(3) H -0.2774 0.0163 0.2684 0.033 Uiso 1.00 1 c R
H(4) H -0.1070 -0.2200 0.1565 0.034 Uiso 1.00 1 c R
H(5) H 0.4363 -0.0602 0.3913 0.034 Uiso 1.00 1 c R
H(6) H 0.2660 0.1767 0.5046 0.031 Uiso 1.00 1 c R
H(7) H 0.2888 0.4132 0.7296 0.033 Uiso 1.00 1 c R
H(8) H 0.5483 0.5530 0.8944 0.037 Uiso 1.00 1 c R
H(9) H 0.1723 0.9355 1.0014 0.040 Uiso 1.00 1 c R
H(10) H -0.0882 0.7951 0.8391 0.037 Uiso 1.00 1 c R

loop_
_atom_site_aniso_label
_atom_site_aniso_U_11
_atom_site_aniso_U_22
_atom_site_aniso_U_33
_atom_site_aniso_U_12
_atom_site_aniso_U_13
_atom_site_aniso_U_23
F(1) 0.0363(10) 0.0333(8) 0.0303(9) 0.0020(7) -0.0091(7) -0.0014(7)
F(2) 0.0419(10) 0.0255(8) 0.0337(10) 0.0147(7) 0.0081(7) 0.0015(7)
O(1) 0.0274(10) 0.0219(8) 0.0204(9) 0.0084(7) 0.0013(7) 0.0004(7)
C(1) 0.0278(14) 0.0205(12) 0.0150(13) 0.0008(11) 0.0030(10) 0.0024(10)
C(2) 0.0216(13) 0.0216(12) 0.0191(14) 0.0038(11) 0.0021(10) 0.0038(11)
C(3) 0.0219(13) 0.0217(12) 0.0214(14) 0.0037(11) 0.0052(11) 0.0038(11)
C(4) 0.0253(14) 0.0177(12) 0.0228(14) 0.0060(11) 0.0059(11) 0.0015(10)
C(5) 0.0254(13) 0.0186(12) 0.0187(13) 0.0059(11) 0.0086(10) 0.0040(10)
C(6) 0.0243(13) 0.0192(12) 0.0227(14) 0.0046(10) 0.0066(10) 0.0054(10)
C(7) 0.0275(14) 0.0261(13) 0.0260(15) 0.0052(12) 0.0039(11) 0.0067(12)
C(8) 0.0299(14) 0.0231(13) 0.0246(15) 0.0059(11) 0.0026(12) 0.0023(11)
C(9) 0.0314(15) 0.0187(12) 0.0235(15) 0.0105(11) 0.0094(11) 0.0040(11)
C(10) 0.0280(14) 0.0269(13) 0.0274(15) 0.0100(12) 0.0049(12) 0.0076(12)
C(11) 0.0246(14) 0.0241(13) 0.0234(14) 0.0058(11) 0.0033(11) 0.0043(11)
C(12) 0.0243(14) 0.0231(12) 0.0189(14) 0.0024(11) 0.0030(10) 0.0062(11)
C(13) 0.0281(14) 0.0226(12) 0.0236(15) 0.0105(11) 0.0030(11) 0.0017(11)
C(14) 0.0309(15) 0.0312(14) 0.0242(15) 0.0088(13) 0.0006(12) 0.0042(12)
C(15) 0.0303(15) 0.0257(13) 0.0178(14) -0.0001(12) -0.0025(11) 0.0002(11)
C(16) 0.0337(16) 0.0256(14) 0.0285(16) 0.0094(13) -0.0014(13) -0.0006(12)
C(17) 0.0288(14) 0.0266(13) 0.0267(15) 0.0115(12) -0.0010(12) 0.0013(12)

loop_
_atom_type_symbol
_atom_type_description
_atom_type_scat_dispersion_real
_atom_type_scat_dispersion_imag
_atom_type_scat_source
C C 0.003 0.002
;
International Tables for Crystallography
(1992, Vol. C, Tables 4.2.6.8 and 6.1.1.4)
;
H H 0.000 0.000
;
International Tables for Crystallography
(1992, Vol. C, Table 6.1.1.4)
;
F F 0.017 0.010
;
International Tables for Crystallography
(1992, Vol. C, Tables 4.2.6.8 and 6.1.1.4)
;
O O 0.011 0.006
;
International Tables for Crystallography
(1992, Vol. C, Tables 4.2.6.8 and 6.1.1.4)
;

loop_
_geom_angle_atom_site_label_1
_geom_angle_atom_site_label_2
_geom_angle_atom_site_label_3
_geom_angle
_geom_angle_publ_flag
_geom_angle_site_symmetry_1
_geom_angle_site_symmetry_3
C(1) O(1) C(5) 117.7(2) yes . .
O(1) C(1) C(2) 121.54(19) yes . .
O(1) C(1) C(6) 110.7(2) yes . .
C(2) C(1) C(6) 127.7(2) yes . .
C(1) C(2) C(3) 123.1(2) yes . .
C(2) C(3) C(3) 123.9(2) yes . 2_466
C(2) C(3) C(4) 112.9(2) yes . .
C(3) C(3) C(4) 123.2(2) yes 2_466 .
C(3) C(4) C(5) 122.8(2) yes . .
O(1) C(5) C(4) 121.97(19) yes . .
O(1) C(5) C(12) 110.7(2) yes . .
C(4) C(5) C(12) 127.3(2) yes . .
C(1) C(6) C(7) 121.1(2) yes . .
C(1) C(6) C(11) 121.10(19) yes . .
C(7) C(6) C(11) 117.8(2) yes . .
C(6) C(7) C(8) 121.1(2) yes . .
C(7) C(8) C(9) 118.7(2) yes . .
F(2) C(9) C(8) 118.84(19) yes . .
F(2) C(9) C(10) 118.5(2) yes . .
C(8) C(9) C(10) 122.6(2) yes . .
C(9) C(10) C(11) 118.4(2) yes . .
C(6) C(11) C(10) 121.4(2) yes . .
C(5) C(12) C(13) 121.5(2) yes . .
C(5) C(12) C(17) 120.4(2) yes . .
C(13) C(12) C(17) 118.0(2) yes . .
C(12) C(13) C(14) 121.6(2) yes . .
C(13) C(14) C(15) 117.6(2) yes . .
F(1) C(15) C(14) 118.2(2) yes . .
F(1) C(15) C(16) 118.5(2) yes . .
C(14) C(15) C(16) 123.2(2) yes . .
C(15) C(16) C(17) 118.4(2) yes . .
C(12) C(17) C(16) 121.2(2) yes . .
C(1) C(2) H(1) 118.5 no . .
C(3) C(2) H(1) 118.4 no . .
C(3) C(4) H(2) 118.6 no . .
C(5) C(4) H(2) 118.6 no . .
C(6) C(7) H(3) 119.4 no . .
C(8) C(7) H(3) 119.4 no . .
C(7) C(8) H(4) 120.7 no . .
C(9) C(8) H(4) 120.7 no . .
C(9) C(10) H(5) 120.8 no . .
C(11) C(10) H(5) 120.8 no . .
C(6) C(11) H(6) 119.3 no . .
C(10) C(11) H(6) 119.3 no . .
C(12) C(13) H(7) 119.2 no . .
C(14) C(13) H(7) 119.2 no . .
C(13) C(14) H(8) 121.2 no . .
C(15) C(14) H(8) 121.2 no . .
C(15) C(16) H(9) 120.8 no . .
C(17) C(16) H(9) 120.8 no . .
C(12) C(17) H(10) 119.4 no . .
C(16) C(17) H(10) 119.4 no . .

loop_
_geom_bond_atom_site_label_1
_geom_bond_atom_site_label_2
_geom_bond_distance
_geom_bond_publ_flag
_geom_bond_site_symmetry_2
F(1) C(15) 1.375(2) yes .
F(2) C(9) 1.360(2) yes .
O(1) C(1) 1.396(2) yes .
O(1) C(5) 1.387(2) yes .
C(1) C(2) 1.339(3) yes .
C(1) C(6) 1.462(3) yes .
C(2) C(3) 1.444(3) yes .
C(3) C(3) 1.380(3) yes 2_466
C(3) C(4) 1.451(3) yes .
C(4) C(5) 1.338(3) yes .
C(5) C(12) 1.476(3) yes .
C(6) C(7) 1.408(3) yes .
C(6) C(11) 1.397(3) yes .
C(7) C(8) 1.385(3) yes .
C(8) C(9) 1.372(3) yes .
C(9) C(10) 1.374(3) yes .
C(10) C(11) 1.391(3) yes .
C(12) C(13) 1.390(3) yes .
C(12) C(17) 1.400(3) yes .
C(13) C(14) 1.391(3) yes .
C(14) C(15) 1.372(3) yes .
C(15) C(16) 1.365(4) yes .
C(16) C(17) 1.381(3) yes .
C(2) H(1) 0.950 no .
C(4) H(2) 0.950 no .
C(7) H(3) 0.950 no .
C(8) H(4) 0.950 no .
C(10) H(5) 0.950 no .
C(11) H(6) 0.950 no .
C(13) H(7) 0.950 no .
C(14) H(8) 0.950 no .
C(16) H(9) 0.950 no .
C(17) H(10) 0.950 no .

loop_
_geom_contact_atom_site_label_1
_geom_contact_atom_site_label_2
_geom_contact_distance
_geom_contact_site_symmetry_2
F(1) F(2) 3.022(2) 1_566
F(1) C(7) 3.205(2) 1_666
F(1) C(8) 3.219(3) 1_666
F(1) C(9) 3.391(3) 1_566
F(1) C(14) 2.358(2) .
F(1) C(16) 2.355(3) .
F(1) C(16) 3.447(3) 2_677
F(2) F(1) 3.022(2) 1_544
F(2) O(1) 3.299(2) 2_556
F(2) C(5) 3.253(3) 2_556
F(2) C(8) 2.352(3) .
F(2) C(10) 2.351(2) .
F(2) C(12) 3.558(3) 2_556
F(2) C(13) 3.560(3) 2_656
F(2) C(14) 3.246(3) 2_656
F(2) C(15) 3.187(3) 1_544
O(1) F(2) 3.299(2) 2_556
O(1) C(2) 2.388(3) .
O(1) C(3) 2.858(3) .
O(1) C(3) 3.443(3) 2_566
O(1) C(4) 2.383(3) .
O(1) C(4) 3.407(3) 2_566
O(1) C(6) 2.353(2) .
O(1) C(8) 3.591(4) 2_556
O(1) C(9) 3.224(3) 2_556
O(1) C(11) 2.690(2) .
O(1) C(12) 2.356(2) .
O(1) C(13) 2.695(2) .
C(1) C(3) 2.448(3) .
C(1) C(4) 2.747(3) .
C(1) C(4) 3.401(4) 2_566
C(1) C(5) 2.383(2) .
C(1) C(5) 3.344(4) 2_566
C(1) C(7) 2.499(3) .
C(1) C(10) 3.481(4) 2_556
C(1) C(11) 2.490(3) .
C(1) C(12) 3.594(4) 2_566
C(2) O(1) 2.388(3) .
C(2) C(3) 2.493(3) 2_466
C(2) C(4) 2.412(2) .
C(2) C(4) 2.981(3) 2_466
C(2) C(5) 2.744(3) .
C(2) C(5) 3.392(4) 2_566
C(2) C(6) 2.515(3) .
C(2) C(7) 3.020(3) .
C(2) C(11) 3.585(3) 1_455
C(2) C(12) 3.283(4) 2_566
C(2) C(13) 3.562(4) 2_566
C(3) O(1) 2.858(3) .
C(3) O(1) 3.443(3) 2_566
C(3) C(1) 2.448(3) .
C(3) C(2) 2.493(3) 2_466
C(3) C(4) 2.490(3) 2_466
C(3) C(5) 2.448(3) .
C(4) O(1) 2.383(3) .
C(4) O(1) 3.407(3) 2_566
C(4) C(1) 2.747(3) .
C(4) C(1) 3.401(4) 2_566
C(4) C(2) 2.412(2) .
C(4) C(2) 2.981(3) 2_466
C(4) C(3) 2.490(3) 2_466
C(4) C(6) 3.563(4) 2_566
C(4) C(11) 3.585(4) 2_566
C(4) C(12) 2.523(3) .
C(4) C(13) 3.546(4) 1_455
C(4) C(14) 3.505(4) 1_455
C(4) C(17) 3.000(3) .
C(5) F(2) 3.253(3) 2_556
C(5) C(1) 2.383(2) .
C(5) C(1) 3.344(4) 2_566
C(5) C(2) 2.744(3) .
C(5) C(2) 3.392(4) 2_566
C(5) C(3) 2.448(3) .
C(5) C(13) 2.502(3) .
C(5) C(17) 2.496(3) .
C(6) O(1) 2.353(2) .
C(6) C(2) 2.515(3) .
C(6) C(4) 3.563(4) 2_566
C(6) C(8) 2.432(3) .
C(6) C(9) 2.772(3) .
C(6) C(10) 2.432(3) .
C(6) C(10) 3.544(4) 2_556
C(6) C(11) 3.483(4) 2_556
C(7) F(1) 3.205(2) 1_444
C(7) C(1) 2.499(3) .
C(7) C(2) 3.020(3) .
C(7) C(9) 2.372(3) .
C(7) C(10) 2.779(4) .
C(7) C(11) 2.401(3) .
C(7) C(17) 3.466(4) 2_566
C(8) F(1) 3.219(3) 1_444
C(8) F(2) 2.352(3) .
C(8) O(1) 3.591(4) 2_556
C(8) C(6) 2.432(3) .
C(8) C(10) 2.409(3) .
C(8) C(11) 2.776(3) .
C(8) C(16) 3.568(4) 1_544
C(9) F(1) 3.391(3) 1_544
C(9) O(1) 3.224(3) 2_556
C(9) C(6) 2.772(3) .
C(9) C(7) 2.372(3) .
C(9) C(11) 2.375(3) .
C(10) F(2) 2.351(2) .
C(10) C(1) 3.481(4) 2_556
C(10) C(6) 2.432(3) .
C(10) C(6) 3.544(4) 2_556
C(10) C(7) 2.779(4) .
C(10) C(8) 2.409(3) .
C(11) O(1) 2.690(2) .
C(11) C(1) 2.490(3) .
C(11) C(2) 3.585(3) 1_655
C(11) C(4) 3.585(4) 2_566
C(11) C(6) 3.483(4) 2_556
C(11) C(7) 2.401(3) .
C(11) C(8) 2.776(3) .
C(11) C(9) 2.375(3) .
C(12) F(2) 3.558(3) 2_556
C(12) O(1) 2.356(2) .
C(12) C(1) 3.594(4) 2_566
C(12) C(2) 3.283(4) 2_566
C(12) C(4) 2.523(3) .
C(12) C(14) 2.427(3) .
C(12) C(15) 2.755(3) .
C(12) C(16) 2.423(3) .
C(13) F(2) 3.560(3) 2_656
C(13) O(1) 2.695(2) .
C(13) C(2) 3.562(4) 2_566
C(13) C(4) 3.546(4) 1_655
C(13) C(5) 2.502(3) .
C(13) C(15) 2.364(3) .
C(13) C(16) 2.767(3) .
C(13) C(17) 2.391(3) .
C(14) F(1) 2.358(2) .
C(14) F(2) 3.246(3) 2_656
C(14) C(4) 3.505(4) 1_655
C(14) C(12) 2.427(3) .
C(14) C(16) 2.408(3) .
C(14) C(17) 2.775(4) .
C(15) F(2) 3.187(3) 1_566
C(15) C(12) 2.755(3) .
C(15) C(13) 2.364(3) .
C(15) C(17) 2.359(3) .
C(16) F(1) 2.355(3) .
C(16) F(1) 3.447(3) 2_677
C(16) C(8) 3.568(4) 1_566
C(16) C(12) 2.423(3) .
C(16) C(13) 2.767(3) .
C(16) C(14) 2.408(3) .
C(17) C(4) 3.000(3) .
C(17) C(5) 2.496(3) .
C(17) C(7) 3.466(4) 2_566
C(17) C(13) 2.391(3) .
C(17) C(14) 2.775(4) .
C(17) C(15) 2.359(3) .
F(1) H(3) 2.582 1_666
F(1) H(4) 2.630 1_666
F(1) H(8) 2.546 .
F(1) H(9) 2.539 .
F(1) H(9) 3.001 2_677
F(1) H(10) 3.401 1_655
F(2) H(4) 2.540 .
F(2) H(5) 2.540 .
F(2) H(7) 3.091 2_656
F(2) H(8) 2.468 2_656
O(1) H(1) 3.235 .
O(1) H(2) 3.229 .
O(1) H(6) 2.341 .
O(1) H(7) 2.343 .
C(1) H(1) 1.977 .
C(1) H(2) 3.547 2_566
C(1) H(3) 2.664 .
C(1) H(5) 3.516 2_556
C(1) H(6) 2.652 .
C(2) H(2) 3.281 .
C(2) H(2) 2.672 2_466
C(2) H(3) 2.736 .
C(2) H(6) 3.093 1_455
C(3) H(1) 2.072 .
C(3) H(1) 2.685 2_466
C(3) H(2) 2.080 .
C(3) H(2) 2.680 2_466
C(3) H(6) 3.299 1_455
C(3) H(6) 3.457 2_566
C(3) H(7) 3.407 1_455
C(3) H(7) 3.576 2_566
C(4) H(1) 3.282 .
C(4) H(1) 2.672 2_466
C(4) H(6) 3.406 2_566
C(4) H(7) 3.459 1_455
C(4) H(8) 3.403 1_455
C(4) H(10) 2.700 .
C(5) H(2) 1.977 .
C(5) H(7) 2.661 .
C(5) H(8) 3.556 1_455
C(5) H(10) 2.653 .
C(6) H(1) 2.705 .
C(6) H(2) 3.313 2_566
C(6) H(3) 2.049 .
C(6) H(4) 3.292 .
C(6) H(5) 3.290 .
C(6) H(6) 2.038 .
C(6) H(10) 3.331 2_566
C(7) H(1) 2.736 .
C(7) H(4) 2.041 .
C(7) H(5) 3.035 1_455
C(7) H(6) 3.262 .
C(7) H(6) 3.511 2_556
C(7) H(10) 3.227 2_566
C(8) H(3) 2.029 .
C(8) H(5) 3.263 .
C(8) H(7) 3.174 2_556
C(8) H(9) 3.311 1_544
C(9) H(3) 3.229 .
C(9) H(4) 2.028 .
C(9) H(5) 2.032 .
C(9) H(6) 3.232 .
C(9) H(9) 3.577 1_544
C(10) H(1) 3.332 1_655
C(10) H(3) 3.053 1_655
C(10) H(4) 3.263 .
C(10) H(5) 3.006 2_656
C(10) H(6) 2.033 .
C(10) H(6) 3.519 2_656
C(11) H(1) 3.194 1_655
C(11) H(2) 3.195 2_566
C(11) H(3) 3.261 .
C(11) H(5) 2.048 .
C(11) H(5) 3.120 2_656
C(11) H(7) 3.525 .
C(12) H(1) 3.202 2_566
C(12) H(2) 2.710 .
C(12) H(7) 2.030 .
C(12) H(8) 3.286 .
C(12) H(9) 3.282 .
C(12) H(10) 2.041 .
C(13) H(1) 3.347 2_566
C(13) H(2) 3.334 1_655
C(13) H(4) 3.262 2_556
C(13) H(6) 3.517 .
C(13) H(8) 2.050 .
C(13) H(10) 3.250 .
C(14) H(2) 3.125 1_655
C(14) H(7) 2.031 .
C(14) H(8) 3.490 2_667
C(14) H(9) 3.261 .
C(15) H(7) 3.223 .
C(15) H(8) 2.034 .
C(15) H(9) 2.023 .
C(15) H(10) 3.217 .
C(16) H(3) 3.430 2_566
C(16) H(4) 3.330 1_566
C(16) H(8) 3.262 .
C(16) H(9) 3.060 2_577
C(16) H(10) 2.025 .
C(16) H(10) 3.458 2_577
C(17) H(1) 3.394 2_566
C(17) H(2) 2.712 .
C(17) H(3) 3.376 2_566
C(17) H(7) 3.250 .
C(17) H(9) 2.038 .
C(17) H(9) 3.103 2_577
H(1) O(1) 3.235 .
H(1) C(1) 1.977 .
H(1) C(3) 2.072 .
H(1) C(3) 2.685 2_466
H(1) C(4) 3.282 .
H(1) C(4) 2.672 2_466
H(1) C(6) 2.705 .
H(1) C(7) 2.736 .
H(1) C(10) 3.332 1_455
H(1) C(11) 3.194 1_455
H(1) C(12) 3.202 2_566
H(1) C(13) 3.347 2_566
H(1) C(17) 3.394 2_566
H(1) H(2) 2.092 2_466
H(1) H(3) 2.187 .
H(1) H(5) 3.209 1_455
H(1) H(6) 2.947 1_455
H(2) O(1) 3.229 .
H(2) C(1) 3.547 2_566
H(2) C(2) 3.281 .
H(2) C(2) 2.672 2_466
H(2) C(3) 2.080 .
H(2) C(3) 2.680 2_466
H(2) C(5) 1.977 .
H(2) C(6) 3.313 2_566
H(2) C(11) 3.195 2_566
H(2) C(12) 2.710 .
H(2) C(13) 3.334 1_455
H(2) C(14) 3.125 1_455
H(2) C(17) 2.712 .
H(2) H(1) 2.092 2_466
H(2) H(6) 3.182 2_566
H(2) H(7) 3.506 1_455
H(2) H(8) 3.177 1_455
H(2) H(10) 2.139 .
H(3) F(1) 2.582 1_444
H(3) C(1) 2.664 .
H(3) C(2) 2.736 .
H(3) C(6) 2.049 .
H(3) C(8) 2.029 .
H(3) C(9) 3.229 .
H(3) C(10) 3.053 1_455
H(3) C(11) 3.261 .
H(3) C(16) 3.430 2_566
H(3) C(17) 3.376 2_566
H(3) H(1) 2.187 .
H(3) H(4) 2.337 .
H(3) H(5) 2.581 1_455
H(3) H(9) 3.481 2_566
H(3) H(10) 3.392 2_566
H(4) F(1) 2.630 1_444
H(4) F(2) 2.540 .
H(4) C(6) 3.292 .
H(4) C(7) 2.041 .
H(4) C(9) 2.028 .
H(4) C(10) 3.263 .
H(4) C(13) 3.262 2_556
H(4) C(16) 3.330 1_544
H(4) H(3) 2.337 .
H(4) H(7) 2.876 2_556
H(4) H(8) 3.498 1_444
H(4) H(9) 3.265 1_544
H(5) F(2) 2.540 .
H(5) C(1) 3.516 2_556
H(5) C(6) 3.290 .
H(5) C(7) 3.035 1_655
H(5) C(8) 3.263 .
H(5) C(9) 2.032 .
H(5) C(10) 3.006 2_656
H(5) C(11) 2.048 .
H(5) C(11) 3.120 2_656
H(5) H(1) 3.209 1_655
H(5) H(3) 2.581 1_655
H(5) H(5) 2.420 2_656
H(5) H(6) 2.343 .
H(5) H(6) 2.635 2_656
H(5) H(7) 3.487 2_656
H(6) O(1) 2.341 .
H(6) C(1) 2.652 .
H(6) C(2) 3.093 1_655
H(6) C(3) 3.299 1_655
H(6) C(3) 3.457 2_566
H(6) C(4) 3.406 2_566
H(6) C(6) 2.038 .
H(6) C(7) 3.262 .
H(6) C(7) 3.511 2_556
H(6) C(9) 3.232 .
H(6) C(10) 2.033 .
H(6) C(10) 3.519 2_656
H(6) C(13) 3.517 .
H(6) H(1) 2.947 1_655
H(6) H(2) 3.182 2_566
H(6) H(5) 2.343 .
H(6) H(5) 2.635 2_656
H(6) H(7) 2.652 .
H(7) F(2) 3.091 2_656
H(7) O(1) 2.343 .
H(7) C(3) 3.407 1_655
H(7) C(3) 3.576 2_566
H(7) C(4) 3.459 1_655
H(7) C(5) 2.661 .
H(7) C(8) 3.174 2_556
H(7) C(11) 3.525 .
H(7) C(12) 2.030 .
H(7) C(14) 2.031 .
H(7) C(15) 3.223 .
H(7) C(17) 3.250 .
H(7) H(2) 3.506 1_655
H(7) H(4) 2.876 2_556
H(7) H(5) 3.487 2_656
H(7) H(6) 2.652 .
H(7) H(8) 2.346 .
H(8) F(1) 2.546 .
H(8) F(2) 2.468 2_656
H(8) C(4) 3.403 1_655
H(8) C(5) 3.556 1_655
H(8) C(12) 3.286 .
H(8) C(13) 2.050 .
H(8) C(14) 3.490 2_667
H(8) C(15) 2.034 .
H(8) C(16) 3.262 .
H(8) H(2) 3.177 1_655
H(8) H(4) 3.498 1_666
H(8) H(7) 2.346 .
H(8) H(8) 3.109 2_667
H(8) H(10) 3.383 1_655
H(9) F(1) 2.539 .
H(9) F(1) 3.001 2_677
H(9) C(8) 3.311 1_566
H(9) C(9) 3.577 1_566
H(9) C(12) 3.282 .
H(9) C(14) 3.261 .
H(9) C(15) 2.023 .
H(9) C(16) 3.060 2_577
H(9) C(17) 2.038 .
H(9) C(17) 3.103 2_577
H(9) H(3) 3.481 2_566
H(9) H(4) 3.265 1_566
H(9) H(9) 2.443 2_577
H(9) H(10) 2.335 .
H(9) H(10) 2.512 2_577
H(10) F(1) 3.401 1_455
H(10) C(4) 2.700 .
H(10) C(5) 2.653 .
H(10) C(6) 3.331 2_566
H(10) C(7) 3.227 2_566
H(10) C(12) 2.041 .
H(10) C(13) 3.250 .
H(10) C(15) 3.217 .
H(10) C(16) 2.025 .
H(10) C(16) 3.458 2_577
H(10) H(2) 2.139 .
H(10) H(3) 3.392 2_566
H(10) H(8) 3.383 1_455
H(10) H(9) 2.335 .
H(10) H(9) 2.512 2_577

loop_
_geom_torsion_atom_site_label_1
_geom_torsion_atom_site_label_2
_geom_torsion_atom_site_label_3
_geom_torsion_atom_site_label_4
_geom_torsion
_geom_torsion_site_symmetry_1
_geom_torsion_site_symmetry_3
_geom_torsion_site_symmetry_4
C(1) O(1) C(5) C(4) 2.6(4) . . .
C(1) O(1) C(5) C(12) -175.6(2) . . .
C(5) O(1) C(1) C(2) -2.0(4) . . .
C(5) O(1) C(1) C(6) 175.9(2) . . .
O(1) C(1) C(2) C(3) 0.4(4) . . .
O(1) C(1) C(6) C(7) 170.9(2) . . .
O(1) C(1) C(6) C(11) -10.1(4) . . .
C(2) C(1) C(6) C(7) -11.4(5) . . .
C(2) C(1) C(6) C(11) 167.6(3) . . .
C(6) C(1) C(2) C(3) -177.1(2) . . .
C(1) C(2) C(3) C(4) 0.6(4) . . .
C(1) C(2) C(3) C(3) 178.9(3) . . 2_466
C(2) C(3) C(3) C(4) 1.9(4) . 2_466 2_466
C(2) C(3) C(4) C(5) 0.0(3) . . .
C(3) C(3) C(4) C(5) -178.3(3) 2_466 . .
C(4) C(3) C(3) C(2) -1.9(4) . 2_466 2_466
C(3) C(4) C(5) O(1) -1.7(4) . . .
C(3) C(4) C(5) C(12) 176.2(2) . . .
O(1) C(5) C(12) C(13) -1.2(4) . . .
O(1) C(5) C(12) C(17) 175.7(2) . . .
C(4) C(5) C(12) C(13) -179.3(3) . . .
C(4) C(5) C(12) C(17) -2.5(5) . . .
C(1) C(6) C(7) C(8) -179.2(3) . . .
C(1) C(6) C(11) C(10) 179.4(3) . . .
C(7) C(6) C(11) C(10) -1.6(4) . . .
C(11) C(6) C(7) C(8) 1.8(4) . . .
C(6) C(7) C(8) C(9) -0.6(4) . . .
C(7) C(8) C(9) F(2) 179.0(2) . . .
C(7) C(8) C(9) C(10) -0.8(5) . . .
F(2) C(9) C(10) C(11) -178.9(2) . . .
C(8) C(9) C(10) C(11) 0.9(5) . . .
C(9) C(10) C(11) C(6) 0.3(4) . . .
C(5) C(12) C(13) C(14) 176.1(2) . . .
C(5) C(12) C(17) C(16) -175.6(3) . . .
C(13) C(12) C(17) C(16) 1.3(4) . . .
C(17) C(12) C(13) C(14) -0.8(4) . . .
C(12) C(13) C(14) C(15) -0.3(4) . . .
C(13) C(14) C(15) F(1) -178.2(2) . . .
C(13) C(14) C(15) C(16) 1.0(5) . . .
F(1) C(15) C(16) C(17) 178.6(2) . . .
C(14) C(15) C(16) C(17) -0.5(5) . . .
C(15) C(16) C(17) C(12) -0.7(5) . . .
